data_7150561
loop_
_publ_author_name
'Liu, Ming'
'Li, Shijun'
'Zhang, Mingming'
'Zhou, Qizhong'
'Wang, Feng'
'Hu, Menglong'
'Fronczek, Frank R.'
'Li, Ning'
'Huang, Feihe'

_publ_section_title
;
 Three-dimensional bis(m-phenylene)-32-crown-10-based cryptand/paraquat
 catenanes
;
_journal_issue 7
_journal_name_full 'Organic &amp; Biomolecular Chemistry'
_journal_page_first 1288
_journal_page_last 1291
_journal_paper_doi 10.1039/B815929G
_journal_volume 7
_journal_year 2009
_chemical_formula_moiety 'C36 H54 O15, 0.5(C48 H40 N4), 2(F6 P), 5(C2 H3 N), 5(H2 O)'
_chemical_formula_sum 'C70 H99 F12 N7 O20 P2'
_chemical_formula_weight 1648.50
_chemical_melting_point 537(2)
_chemical_name_common
;Bis(m-phenylene)-32-crown-10-Based Cryptand/Paraquat
(3)Catenane
;
_chemical_name_systematic
;
Bis(m-phenylene)-32-crown-10-Based Cryptand/Paraquat [3]Catenane
;
_space_group_IT_number 14
_symmetry_cell_setting monoclinic
_symmetry_space_group_name_Hall '-P 2ybc'
_symmetry_space_group_name_H-M 'P 1 21/c 1'
_atom_sites_solution_hydrogens geom
_atom_sites_solution_primary direct
_atom_sites_solution_secondary difmap
_audit_creation_method SHELXL-97
_cell_angle_alpha 90.00
_cell_angle_beta 92.64(3)
_cell_angle_gamma 90.00
_cell_formula_units_Z 4
_cell_length_a 20.196(4)
_cell_length_b 14.757(3)
_cell_length_c 28.726(6)
_cell_measurement_reflns_used 77143
_cell_measurement_temperature 100(2)
_cell_measurement_theta_max 27.4
_cell_measurement_theta_min 3.1
_cell_volume 8552(3)
_computing_cell_refinement 'RAPID-AUTO (Rigaku, 1998)'
_computing_data_collection 'RAPID-AUTO (Rigaku, 1998)'
_computing_data_reduction 'CrystalStructure (Rigaku/MSC, 2002)'
_computing_structure_refinement 'SHELXL-97 (Sheldrick, 1997)'
_computing_structure_solution 'SIR-92 (Altomare et al., 1993)'
_diffrn_ambient_temperature 100(2)
_diffrn_measured_fraction_theta_full 0.998
_diffrn_measured_fraction_theta_max 0.998
_diffrn_measurement_device_type 'Rigaku R-AXIS RAPID'
_diffrn_measurement_method '\w scans'
_diffrn_radiation_monochromator graphite
_diffrn_radiation_source 'fine-focus sealed tube'
_diffrn_radiation_type MoK\a
_diffrn_radiation_wavelength 0.71073
_diffrn_reflns_av_R_equivalents 0.0498
_diffrn_reflns_av_sigmaI/netI 0.0406
_diffrn_reflns_limit_h_max 23
_diffrn_reflns_limit_h_min -24
_diffrn_reflns_limit_k_max 17
_diffrn_reflns_limit_k_min -17
_diffrn_reflns_limit_l_max 34
_diffrn_reflns_limit_l_min -34
_diffrn_reflns_number 62628
_diffrn_reflns_theta_full 25.24
_diffrn_reflns_theta_max 25.24
_diffrn_reflns_theta_min 3.01
_diffrn_standards_decay_% 0
_diffrn_standards_interval_count image
_diffrn_standards_interval_time 0
_diffrn_standards_number 0
_exptl_absorpt_coefficient_mu 0.145
_exptl_absorpt_correction_T_max 0.985
_exptl_absorpt_correction_T_min 0.930
_exptl_absorpt_correction_type multi-scan
_exptl_absorpt_process_details 'ABSCOR (Higashi, 1995)'
_exptl_crystal_colour orange
_exptl_crystal_density_diffrn 1.280
_exptl_crystal_density_method 'not measured'
_exptl_crystal_description platelet
_exptl_crystal_F_000 3464
_exptl_crystal_size_max 0.58
_exptl_crystal_size_mid 0.45
_exptl_crystal_size_min 0.17
_platon_squeeze_details
;
The PLATON/SQUEEZE was used to remove the contributions of disordered
water molecules, leaving two large voids at the coordinates of
(1.000, -0.069, 0.250) and (1.000, -0.026, 0.750) with the same
volumes of 617 \%A^3^. 80 electrons were effectively removed in each
void, which corresponds with 16 water molecules in the unit cell, or
4 per asymmetric unit. After L.S.-convergence, a proper final FCF file
was produced by running PLATON/CALC FCF.
;
_refine_diff_density_max 0.555
_refine_diff_density_min -0.373
_refine_diff_density_rms 0.059
_refine_ls_extinction_method none
_refine_ls_goodness_of_fit_ref 1.047
_refine_ls_hydrogen_treatment constr
_refine_ls_matrix_type full
_refine_ls_number_parameters 969
_refine_ls_number_reflns 15437
_refine_ls_number_restraints 0
_refine_ls_restrained_S_all 1.047
_refine_ls_R_factor_all 0.0740
_refine_ls_R_factor_gt 0.0537
_refine_ls_shift/su_max 0.000
_refine_ls_shift/su_mean 0.000
_refine_ls_structure_factor_coef Fsqd
_refine_ls_weighting_details 'calc w=1/[\s^2^(Fo^2^)+(0.0832P)^2^+3.5173P] where P=(Fo^2^+2Fc^2^)/3'
_refine_ls_weighting_scheme calc
_refine_ls_wR_factor_gt 0.1413
_refine_ls_wR_factor_ref 0.1528
_reflns_number_gt 11651
_reflns_number_total 15437
_reflns_threshold_expression >2sigma(I)
_cod_data_source_file B815929G.txt
_cod_data_source_block 5
_cod_depositor_comments
;
The following automatic conversions were performed:
'_symmetry_cell_setting' value 'Monoclinic' changed to 'monoclinic'
according to '/home/saulius/struct/CIF-dictionaries/cif_core.dic'
dictionary named 'cif_core.dic' version 2.4.1 from 2010-06-29.

Automatic conversion script
Id: cif_fix_enum 1527 2010-12-29 10:47:43Z saulius 
;
_cod_original_sg_symbol_H-M 'P 21/c'
_cod_database_code 7150561

loop_
_symmetry_equiv_pos_as_xyz
'x, y, z'
'-x, y+1/2, -z+1/2'
'-x, -y, -z'
'x, -y-1/2, z-1/2'

loop_
_atom_site_label
_atom_site_type_symbol
_atom_site_fract_x
_atom_site_fract_y
_atom_site_fract_z
_atom_site_U_iso_or_equiv
_atom_site_adp_type
_atom_site_occupancy
_atom_site_symmetry_multiplicity
_atom_site_calc_flag
_atom_site_refinement_flags
_atom_site_disorder_assembly
_atom_site_disorder_group
C11 C 0.09473(11) 0.33759(18) 0.43981(9) 0.0306(6) Uani 1 1 d . . .
C12 C 0.09545(11) 0.36303(17) 0.48635(9) 0.0287(5) Uani 1 1 d . . .
H12 H 0.1015 0.3201 0.5099 0.034 Uiso 1 1 calc R . .
C13 C 0.08693(11) 0.45410(17) 0.49708(8) 0.0275(5) Uani 1 1 d . . .
C14 C 0.07827(11) 0.51873(18) 0.46252(8) 0.0293(5) Uani 1 1 d . . .
H14 H 0.0721 0.5794 0.4700 0.035 Uiso 1 1 calc R . .
C15 C 0.07907(11) 0.49073(18) 0.41618(9) 0.0306(6) Uani 1 1 d . . .
C16 C 0.08728(11) 0.40116(18) 0.40453(9) 0.0313(6) Uani 1 1 d . . .
H16 H 0.0878 0.3836 0.3735 0.038 Uiso 1 1 calc R . .
C21 C 0.42114(10) 0.37617(15) 0.40281(8) 0.0206(5) Uani 1 1 d . . .
C22 C 0.41400(10) 0.39964(16) 0.44899(8) 0.0217(5) Uani 1 1 d . . .
H22 H 0.4123 0.3551 0.4718 0.026 Uiso 1 1 calc R . .
C23 C 0.40941(10) 0.49065(16) 0.46082(7) 0.0208(5) Uani 1 1 d . . .
C24 C 0.41208(11) 0.55730(16) 0.42725(8) 0.0238(5) Uani 1 1 d . . .
H24 H 0.4086 0.6181 0.4353 0.029 Uiso 1 1 calc R . .
C25 C 0.42000(11) 0.53218(16) 0.38114(8) 0.0236(5) Uani 1 1 d . . .
C26 C 0.42344(10) 0.44198(15) 0.36807(7) 0.0217(5) Uani 1 1 d . . .
H26 H 0.4272 0.4258 0.3370 0.026 Uiso 1 1 calc R . .
O11 O 0.10126(9) 0.25003(12) 0.42502(6) 0.0362(4) Uani 1 1 d . . .
C31 C 0.10701(12) 0.18119(18) 0.45968(9) 0.0334(6) Uani 1 1 d . . .
H31A H 0.0711 0.1864 0.4808 0.040 Uiso 1 1 calc R . .
H31B H 0.1486 0.1877 0.4776 0.040 Uiso 1 1 calc R . .
C32 C 0.10427(12) 0.09078(18) 0.43604(10) 0.0361(6) Uani 1 1 d . . .
H32A H 0.1055 0.0430 0.4592 0.043 Uiso 1 1 calc R . .
H32B H 0.0631 0.0853 0.4174 0.043 Uiso 1 1 calc R . .
O12 O 0.15930(8) 0.08145(11) 0.40677(6) 0.0358(4) Uani 1 1 d . . .
C33 C 0.16394(14) -0.00879(18) 0.38992(11) 0.0410(7) Uani 1 1 d . . .
H33A H 0.1203 -0.0303 0.3797 0.049 Uiso 1 1 calc R . .
H33B H 0.1809 -0.0481 0.4148 0.049 Uiso 1 1 calc R . .
C34 C 0.20910(13) -0.01211(18) 0.35008(9) 0.0358(6) Uani 1 1 d . . .
H34A H 0.2089 -0.0727 0.3370 0.043 Uiso 1 1 calc R . .
H34B H 0.1934 0.0296 0.3259 0.043 Uiso 1 1 calc R . .
O13 O 0.27463(8) 0.01167(11) 0.36555(5) 0.0283(4) Uani 1 1 d . . .
C35 C 0.31989(13) -0.00673(17) 0.33067(9) 0.0344(6) Uani 1 1 d . . .
H35A H 0.3050 0.0225 0.3018 0.041 Uiso 1 1 calc R . .
H35B H 0.3216 -0.0715 0.3252 0.041 Uiso 1 1 calc R . .
C36 C 0.38728(13) 0.02681(16) 0.34510(10) 0.0350(6) Uani 1 1 d . . .
H36A H 0.4008 0.0020 0.3753 0.042 Uiso 1 1 calc R . .
H36B H 0.4189 0.0072 0.3228 0.042 Uiso 1 1 calc R . .
O14 O 0.38633(8) 0.12292(10) 0.34738(5) 0.0270(4) Uani 1 1 d . . .
C37 C 0.45087(11) 0.16082(16) 0.34540(8) 0.0271(5) Uani 1 1 d . . .
H37A H 0.4707 0.1431 0.3167 0.033 Uiso 1 1 calc R . .
H37B H 0.4789 0.1390 0.3714 0.033 Uiso 1 1 calc R . .
C38 C 0.44487(12) 0.26123(16) 0.34762(8) 0.0256(5) Uani 1 1 d . . .
H38A H 0.4867 0.2893 0.3405 0.031 Uiso 1 1 calc R . .
H38B H 0.4111 0.2820 0.3250 0.031 Uiso 1 1 calc R . .
O15 O 0.42714(8) 0.28586(10) 0.39386(5) 0.0239(3) Uani 1 1 d . . .
O31 O 0.08692(8) 0.47291(11) 0.54372(6) 0.0298(4) Uani 1 1 d . . .
C41 C 0.08214(12) 0.56584(17) 0.55690(8) 0.0295(5) Uani 1 1 d . . .
H41A H 0.0412 0.5918 0.5439 0.035 Uiso 1 1 calc R . .
H41B H 0.1190 0.5999 0.5452 0.035 Uiso 1 1 calc R . .
C42 C 0.08347(12) 0.57031(18) 0.60884(9) 0.0322(6) Uani 1 1 d . . .
H42A H 0.0762 0.6322 0.6188 0.039 Uiso 1 1 calc R . .
H42B H 0.0486 0.5326 0.6205 0.039 Uiso 1 1 calc R . .
O32 O 0.14641(8) 0.53930(12) 0.62669(6) 0.0322(4) Uani 1 1 d . . .
C43 C 0.15502(12) 0.5496(2) 0.67583(8) 0.0369(6) Uani 1 1 d . . .
H43A H 0.1203 0.5175 0.6913 0.044 Uiso 1 1 calc R . .
H43B H 0.1529 0.6131 0.6842 0.044 Uiso 1 1 calc R . .
C44 C 0.22136(12) 0.5113(2) 0.69032(8) 0.0348(6) Uani 1 1 d . . .
H44A H 0.2279 0.5141 0.7239 0.042 Uiso 1 1 calc R . .
H44B H 0.2238 0.4483 0.6809 0.042 Uiso 1 1 calc R . .
O33 O 0.27108(8) 0.56194(12) 0.66909(5) 0.0290(4) Uani 1 1 d . . .
C45 C 0.33491(11) 0.52148(19) 0.67555(8) 0.0317(6) Uani 1 1 d . . .
H45A H 0.3333 0.4591 0.6649 0.038 Uiso 1 1 calc R . .
H45B H 0.3486 0.5218 0.7084 0.038 Uiso 1 1 calc R . .
C46 C 0.38356(12) 0.57383(19) 0.64843(8) 0.0321(6) Uani 1 1 d . . .
H46A H 0.3830 0.6370 0.6577 0.039 Uiso 1 1 calc R . .
H46B H 0.4279 0.5504 0.6550 0.039 Uiso 1 1 calc R . .
O34 O 0.36674(7) 0.56624(12) 0.59979(5) 0.0278(4) Uani 1 1 d . . .
C47 C 0.41857(12) 0.60294(18) 0.57343(8) 0.0298(5) Uani 1 1 d . . .
H47A H 0.4590 0.5689 0.5802 0.036 Uiso 1 1 calc R . .
H47B H 0.4266 0.6652 0.5829 0.036 Uiso 1 1 calc R . .
C48 C 0.40219(12) 0.60018(16) 0.52225(8) 0.0273(5) Uani 1 1 d . . .
H48A H 0.3589 0.6269 0.5155 0.033 Uiso 1 1 calc R . .
H48B H 0.4347 0.6345 0.5058 0.033 Uiso 1 1 calc R . .
O35 O 0.40226(8) 0.50726(11) 0.50718(5) 0.0250(4) Uani 1 1 d . . .
O51 O 0.07073(8) 0.54837(12) 0.37914(6) 0.0357(4) Uani 1 1 d . . .
C51 C 0.05779(13) 0.64147(19) 0.38884(10) 0.0401(6) Uani 1 1 d . . .
H51A H 0.0935 0.6667 0.4085 0.048 Uiso 1 1 calc R . .
H51B H 0.0168 0.6472 0.4050 0.048 Uiso 1 1 calc R . .
C52 C 0.05228(15) 0.6911(2) 0.34303(10) 0.0493(8) Uani 1 1 d . . .
H52A H 0.0183 0.6630 0.3228 0.059 Uiso 1 1 calc R . .
H52B H 0.0396 0.7535 0.3482 0.059 Uiso 1 1 calc R . .
O52 O 0.11367(9) 0.68835(14) 0.32158(7) 0.0459(5) Uani 1 1 d . . .
C53 C 0.11081(15) 0.7349(2) 0.27745(10) 0.0530(8) Uani 1 1 d . . .
H53A H 0.1025 0.7989 0.2822 0.064 Uiso 1 1 calc R . .
H53B H 0.0750 0.7106 0.2575 0.064 Uiso 1 1 calc R . .
C54 C 0.17623(15) 0.7223(2) 0.25462(10) 0.0461(7) Uani 1 1 d . . .
H54A H 0.1878 0.6585 0.2541 0.055 Uiso 1 1 calc R . .
H54B H 0.1728 0.7440 0.2227 0.055 Uiso 1 1 calc R . .
O53 O 0.22490(10) 0.77101(13) 0.28010(6) 0.0405(4) Uani 1 1 d . . .
C55 C 0.28548(14) 0.77852(19) 0.25576(9) 0.0399(6) Uani 1 1 d . . .
H55A H 0.3171 0.8132 0.2750 0.048 Uiso 1 1 calc R . .
H55B H 0.2763 0.8126 0.2273 0.048 Uiso 1 1 calc R . .
C56 C 0.31687(14) 0.69134(18) 0.24344(9) 0.0370(6) Uani 1 1 d . . .
H56A H 0.2910 0.6622 0.2184 0.044 Uiso 1 1 calc R . .
H56B H 0.3611 0.7022 0.2329 0.044 Uiso 1 1 calc R . .
O54 O 0.31999(9) 0.63574(12) 0.28255(6) 0.0362(4) Uani 1 1 d . . .
C57 C 0.36630(13) 0.56087(17) 0.27955(9) 0.0355(6) Uani 1 1 d . . .
H57A H 0.3721 0.5463 0.2471 0.043 Uiso 1 1 calc R . .
H57B H 0.3484 0.5079 0.2945 0.043 Uiso 1 1 calc R . .
C58 C 0.43100(14) 0.58390(18) 0.30219(8) 0.0346(6) Uani 1 1 d . . .
H58A H 0.4614 0.5339 0.2985 0.041 Uiso 1 1 calc R . .
H58B H 0.4490 0.6366 0.2870 0.041 Uiso 1 1 calc R . .
O55 O 0.42582(9) 0.60270(11) 0.35094(5) 0.0318(4) Uani 1 1 d . . .
C60 C 0.69099(11) 0.91174(15) 0.52318(8) 0.0240(5) Uani 1 1 d . . .
H60A H 0.7191 0.9362 0.4998 0.029 Uiso 1 1 calc R . .
H60B H 0.6935 0.9516 0.5501 0.029 Uiso 1 1 calc R . .
C61 C 0.48989(11) 0.87505(14) 0.46845(7) 0.0207(5) Uani 1 1 d . . .
C62 C 0.53890(11) 0.90638(15) 0.43967(8) 0.0253(5) Uani 1 1 d . . .
H62 H 0.5283 0.9175 0.4083 0.030 Uiso 1 1 calc R . .
C63 C 0.60361(11) 0.92126(15) 0.45721(8) 0.0246(5) Uani 1 1 d . . .
H63 H 0.6356 0.9417 0.4375 0.030 Uiso 1 1 calc R . .
C64 C 0.62045(11) 0.90574(15) 0.50393(7) 0.0215(5) Uani 1 1 d . . .
C65 C 0.57097(11) 0.87820(16) 0.53288(8) 0.0244(5) Uani 1 1 d . . .
H65 H 0.5811 0.8697 0.5645 0.029 Uiso 1 1 calc R . .
C66 C 0.50692(11) 0.86318(15) 0.51553(8) 0.0241(5) Uani 1 1 d . . .
H66 H 0.4747 0.8448 0.5356 0.029 Uiso 1 1 calc R . .
C71 C 0.42328(11) 0.84834(14) 0.44938(7) 0.0201(5) Uani 1 1 d . . .
C72 C 0.41601(11) 0.81053(15) 0.40474(8) 0.0230(5) Uani 1 1 d . . .
H72 H 0.4525 0.8075 0.3862 0.028 Uiso 1 1 calc R . .
C73 C 0.35540(11) 0.77750(15) 0.38762(8) 0.0234(5) Uani 1 1 d . . .
H73 H 0.3519 0.7522 0.3580 0.028 Uiso 1 1 calc R . .
C74 C 0.30000(11) 0.78171(15) 0.41420(8) 0.0222(5) Uani 1 1 d . . .
C75 C 0.30592(11) 0.82222(15) 0.45830(8) 0.0249(5) Uani 1 1 d . . .
H75 H 0.2689 0.8274 0.4762 0.030 Uiso 1 1 calc R . .
C76 C 0.36663(11) 0.85451(15) 0.47540(8) 0.0240(5) Uani 1 1 d . . .
H76 H 0.3698 0.8809 0.5048 0.029 Uiso 1 1 calc R . .
C80 C 0.23622(11) 0.73831(15) 0.39663(8) 0.0240(5) Uani 1 1 d . . .
H80A H 0.1992 0.7657 0.4118 0.029 Uiso 1 1 calc R . .
H80B H 0.2300 0.7482 0.3633 0.029 Uiso 1 1 calc R . .
C81 C 0.24839(10) 0.45599(15) 0.42732(7) 0.0188(4) Uani 1 1 d . . .
C82 C 0.24085(10) 0.52059(15) 0.46231(8) 0.0215(5) Uani 1 1 d . . .
H82 H 0.2391 0.5025 0.4932 0.026 Uiso 1 1 calc R . .
C83 C 0.23605(10) 0.61058(16) 0.45084(8) 0.0227(5) Uani 1 1 d . . .
H83 H 0.2313 0.6531 0.4744 0.027 Uiso 1 1 calc R . .
N84 N 0.23799(9) 0.63887(12) 0.40652(6) 0.0208(4) Uani 1 1 d . . .
C85 C 0.24398(11) 0.57812(15) 0.37196(8) 0.0230(5) Uani 1 1 d . . .
H85 H 0.2446 0.5979 0.3412 0.028 Uiso 1 1 calc R . .
C86 C 0.24918(11) 0.48726(15) 0.38170(8) 0.0234(5) Uani 1 1 d . . .
H86 H 0.2533 0.4461 0.3575 0.028 Uiso 1 1 calc R . .
C91 C 0.74251(10) 0.64118(15) 0.56027(7) 0.0192(5) Uani 1 1 d . . .
C92 C 0.73660(10) 0.66909(15) 0.51363(7) 0.0215(5) Uani 1 1 d . . .
H92 H 0.7424 0.6274 0.4899 0.026 Uiso 1 1 calc R . .
C93 C 0.72238(10) 0.75711(15) 0.50289(8) 0.0220(5) Uani 1 1 d . . .
H93 H 0.7185 0.7749 0.4718 0.026 Uiso 1 1 calc R . .
N94 N 0.71379(9) 0.81889(12) 0.53693(6) 0.0214(4) Uani 1 1 d . . .
C95 C 0.72179(10) 0.79542(15) 0.58183(8) 0.0221(5) Uani 1 1 d . . .
H95 H 0.7174 0.8390 0.6049 0.027 Uiso 1 1 calc R . .
C96 C 0.73635(10) 0.70753(15) 0.59408(8) 0.0220(5) Uani 1 1 d . . .
H96 H 0.7422 0.6922 0.6254 0.026 Uiso 1 1 calc R . .
P1 P 0.48678(3) 0.35199(4) 0.22239(2) 0.02935(16) Uani 1 1 d . . .
F11 F 0.47354(8) 0.43897(14) 0.19194(7) 0.0659(6) Uani 1 1 d . . .
F12 F 0.52199(9) 0.41084(15) 0.26180(7) 0.0706(6) Uani 1 1 d . . .
F13 F 0.41749(8) 0.36782(11) 0.24634(5) 0.0417(4) Uani 1 1 d . . .
F14 F 0.49910(13) 0.26439(14) 0.25269(8) 0.0929(9) Uani 1 1 d . . .
F15 F 0.45166(11) 0.29281(18) 0.18317(8) 0.0951(9) Uani 1 1 d . . .
F16 F 0.55631(7) 0.33691(11) 0.19928(5) 0.0394(4) Uani 1 1 d . . .
P2 P 0.08799(3) 0.82049(5) 0.49617(3) 0.03946(19) Uani 1 1 d . . .
F21 F 0.03485(8) 0.89984(11) 0.49748(6) 0.0497(4) Uani 1 1 d . . .
F22 F 0.14645(8) 0.89101(12) 0.50601(6) 0.0513(4) Uani 1 1 d . . .
F23 F 0.08236(9) 0.80353(13) 0.55035(6) 0.0611(5) Uani 1 1 d . . .
F24 F 0.14193(8) 0.74087(11) 0.49413(6) 0.0533(5) Uani 1 1 d . . .
F25 F 0.03043(8) 0.74849(11) 0.48562(7) 0.0558(5) Uani 1 1 d . . .
F26 F 0.09362(8) 0.83513(11) 0.44140(6) 0.0491(4) Uani 1 1 d . . .
N1 N 0.73733(14) 0.65300(19) 0.71049(8) 0.0529(7) Uani 1 1 d . . .
C1 C 0.71951(14) 0.7101(2) 0.73303(9) 0.0402(7) Uani 1 1 d . . .
C2 C 0.69563(17) 0.7839(2) 0.76110(11) 0.0510(8) Uani 1 1 d . . .
H2A H 0.7310 0.8261 0.7677 0.077 Uiso 1 1 calc R . .
H2B H 0.6803 0.7602 0.7898 0.077 Uiso 1 1 calc R . .
H2C H 0.6598 0.8142 0.7444 0.077 Uiso 1 1 calc R . .
N2 N 0.80750(14) 0.90242(19) 0.43992(9) 0.0558(7) Uani 1 1 d . . .
C3 C 0.85560(16) 0.9328(2) 0.42780(10) 0.0473(7) Uani 1 1 d . . .
C4 C 0.91757(16) 0.9701(3) 0.41150(12) 0.0622(9) Uani 1 1 d . . .
H4A H 0.9537 0.9519 0.4323 0.093 Uiso 1 1 calc R . .
H4B H 0.9149 1.0350 0.4108 0.093 Uiso 1 1 calc R . .
H4C H 0.9248 0.9478 0.3807 0.093 Uiso 1 1 calc R . .
N3 N 0.31414(13) 0.22752(18) 0.11553(8) 0.0473(6) Uani 1 1 d . . .
C5 C 0.36417(14) 0.19993(18) 0.10473(9) 0.0345(6) Uani 1 1 d . . .
C6 C 0.42624(14) 0.16467(19) 0.09019(10) 0.0425(7) Uani 1 1 d . . .
H6A H 0.4190 0.1071 0.0753 0.064 Uiso 1 1 calc R . .
H6B H 0.4561 0.1573 0.1169 0.064 Uiso 1 1 calc R . .
H6C H 0.4451 0.2061 0.0687 0.064 Uiso 1 1 calc R . .
N4 N 0.6452(2) 0.1725(3) 0.39708(12) 0.0838(10) Uani 1 1 d . . .
C7 C 0.6970(2) 0.2041(2) 0.39751(11) 0.0610(9) Uani 1 1 d . . .
C8 C 0.76255(19) 0.2463(3) 0.39757(13) 0.0688(10) Uani 1 1 d . . .
H8A H 0.7587 0.3060 0.3844 0.103 Uiso 1 1 calc R . .
H8B H 0.7913 0.2103 0.3793 0.103 Uiso 1 1 calc R . .
H8C H 0.7807 0.2504 0.4290 0.103 Uiso 1 1 calc R . .
N5 N 0.19721(18) 0.5518(3) 0.16941(12) 0.0843(11) Uani 1 1 d . . .
C9 C 0.24196(19) 0.5036(3) 0.16629(11) 0.0566(9) Uani 1 1 d . . .
C10 C 0.29869(19) 0.4461(3) 0.16198(12) 0.0647(10) Uani 1 1 d . . .
H10A H 0.2876 0.3973 0.1409 0.097 Uiso 1 1 calc R . .
H10B H 0.3119 0.4219 0.1920 0.097 Uiso 1 1 calc R . .
H10C H 0.3345 0.4807 0.1501 0.097 Uiso 1 1 calc R . .
O1W O 0.24699(8) 0.48085(12) 0.56838(5) 0.0324(4) Uani 1 1 d . . .
H1A H 0.2847 0.5131 0.5800 0.080 Uiso 1 1 d R . .
H1B H 0.2163 0.5025 0.5882 0.080 Uiso 1 1 d R . .

loop_
_atom_site_aniso_label
_atom_site_aniso_U_11
_atom_site_aniso_U_22
_atom_site_aniso_U_33
_atom_site_aniso_U_23
_atom_site_aniso_U_13
_atom_site_aniso_U_12
C11 0.0189(11) 0.0349(15) 0.0383(14) -0.0106(11) 0.0036(10) -0.0013(10)
C12 0.0199(11) 0.0303(14) 0.0360(14) -0.0009(11) 0.0006(10) 0.0002(10)
C13 0.0159(11) 0.0332(14) 0.0333(13) -0.0059(11) 0.0014(9) -0.0012(10)
C14 0.0187(11) 0.0314(14) 0.0375(14) -0.0029(11) -0.0015(10) 0.0008(10)
C15 0.0184(11) 0.0397(15) 0.0333(13) 0.0007(11) -0.0018(9) -0.0044(11)
C16 0.0228(12) 0.0399(16) 0.0313(13) -0.0052(11) 0.0024(10) -0.0037(11)
C21 0.0178(10) 0.0180(11) 0.0260(12) 0.0001(9) 0.0010(8) 0.0005(9)
C22 0.0167(10) 0.0246(12) 0.0237(11) 0.0055(9) 0.0021(8) -0.0005(9)
C23 0.0173(10) 0.0274(13) 0.0178(11) -0.0004(9) 0.0019(8) 0.0004(9)
C24 0.0278(12) 0.0188(12) 0.0249(12) -0.0001(9) 0.0023(9) 0.0000(10)
C25 0.0244(11) 0.0211(12) 0.0254(12) 0.0041(9) 0.0010(9) 0.0005(10)
C26 0.0240(11) 0.0218(12) 0.0193(11) 0.0002(9) 0.0029(8) 0.0013(9)
O11 0.0393(10) 0.0322(10) 0.0376(10) -0.0060(8) 0.0061(8) 0.0006(8)
C31 0.0269(12) 0.0344(15) 0.0393(15) -0.0061(11) 0.0075(10) -0.0018(11)
C32 0.0280(13) 0.0340(15) 0.0473(16) -0.0082(12) 0.0118(11) -0.0093(11)
O12 0.0354(10) 0.0247(9) 0.0486(11) -0.0104(8) 0.0150(8) -0.0066(8)
C33 0.0418(15) 0.0271(14) 0.0550(17) -0.0121(12) 0.0122(13) -0.0106(12)
C34 0.0385(14) 0.0300(14) 0.0390(15) -0.0110(11) 0.0021(11) -0.0035(12)
O13 0.0338(9) 0.0245(9) 0.0267(9) -0.0050(7) 0.0046(7) -0.0023(7)
C35 0.0491(16) 0.0228(13) 0.0321(14) -0.0089(10) 0.0094(11) -0.0004(12)
C36 0.0400(15) 0.0195(13) 0.0465(16) -0.0033(11) 0.0130(12) 0.0030(11)
O14 0.0325(9) 0.0175(8) 0.0314(9) 0.0006(7) 0.0065(7) 0.0017(7)
C37 0.0302(12) 0.0266(13) 0.0252(12) 0.0009(10) 0.0086(9) 0.0012(10)
C38 0.0311(12) 0.0247(13) 0.0212(11) 0.0004(9) 0.0054(9) 0.0007(10)
O15 0.0316(9) 0.0193(8) 0.0212(8) 0.0013(6) 0.0058(6) 0.0005(7)
O31 0.0283(9) 0.0281(9) 0.0328(9) -0.0045(7) -0.0018(7) 0.0013(7)
C41 0.0233(12) 0.0277(13) 0.0373(14) -0.0019(11) -0.0015(10) 0.0003(10)
C42 0.0243(12) 0.0349(15) 0.0374(14) -0.0055(11) 0.0016(10) 0.0021(11)
O32 0.0237(8) 0.0454(11) 0.0273(9) -0.0079(8) 0.0000(7) 0.0020(8)
C43 0.0284(13) 0.0574(18) 0.0253(13) -0.0097(12) 0.0055(10) -0.0047(12)
C44 0.0319(13) 0.0510(17) 0.0216(12) 0.0019(11) 0.0029(10) -0.0090(12)
O33 0.0237(8) 0.0401(10) 0.0231(8) -0.0048(7) 0.0016(6) -0.0032(7)
C45 0.0282(13) 0.0449(16) 0.0219(12) -0.0008(11) -0.0004(9) 0.0032(12)
C46 0.0264(12) 0.0475(16) 0.0221(12) -0.0045(11) -0.0019(9) -0.0027(12)
O34 0.0235(8) 0.0408(10) 0.0192(8) -0.0046(7) 0.0015(6) -0.0053(7)
C47 0.0269(12) 0.0368(15) 0.0258(12) -0.0039(10) 0.0031(9) -0.0074(11)
C48 0.0312(13) 0.0254(13) 0.0256(12) -0.0032(10) 0.0034(9) -0.0025(10)
O35 0.0320(9) 0.0240(9) 0.0193(8) -0.0012(6) 0.0048(6) -0.0010(7)
O51 0.0349(9) 0.0372(11) 0.0348(10) 0.0029(8) -0.0021(7) -0.0016(8)
C51 0.0328(14) 0.0441(17) 0.0428(16) 0.0017(13) -0.0033(11) 0.0027(13)
C52 0.0486(17) 0.0489(19) 0.0491(18) 0.0072(14) -0.0108(14) 0.0103(15)
O52 0.0409(11) 0.0553(13) 0.0411(11) 0.0170(9) -0.0025(8) 0.0032(9)
C53 0.0522(18) 0.064(2) 0.0419(17) 0.0189(15) -0.0087(14) 0.0029(16)
C54 0.0607(19) 0.0458(18) 0.0306(15) 0.0074(13) -0.0100(13) 0.0007(15)
O53 0.0562(12) 0.0341(11) 0.0310(10) -0.0001(8) -0.0016(8) -0.0024(9)
C55 0.0474(16) 0.0391(16) 0.0331(14) 0.0079(12) 0.0021(12) -0.0022(13)
C56 0.0468(16) 0.0369(16) 0.0273(13) 0.0009(11) 0.0006(11) -0.0030(13)
O54 0.0452(10) 0.0377(11) 0.0261(9) 0.0009(8) 0.0050(7) 0.0041(9)
C57 0.0502(16) 0.0245(13) 0.0323(14) -0.0003(11) 0.0072(11) 0.0054(12)
C58 0.0536(16) 0.0261(14) 0.0247(13) 0.0042(10) 0.0100(11) 0.0074(12)
O55 0.0532(11) 0.0211(9) 0.0215(8) 0.0039(7) 0.0054(7) 0.0023(8)
C60 0.0294(12) 0.0159(11) 0.0267(12) 0.0014(9) 0.0007(9) 0.0003(10)
C61 0.0274(12) 0.0135(11) 0.0213(11) -0.0006(8) 0.0016(9) 0.0027(9)
C62 0.0326(13) 0.0222(12) 0.0209(11) 0.0027(9) 0.0001(9) 0.0000(10)
C63 0.0278(12) 0.0220(12) 0.0244(12) 0.0025(9) 0.0053(9) -0.0021(10)
C64 0.0279(12) 0.0140(11) 0.0227(11) -0.0010(9) 0.0011(9) 0.0010(9)
C65 0.0331(13) 0.0228(12) 0.0172(11) 0.0012(9) 0.0010(9) -0.0008(10)
C66 0.0278(12) 0.0231(12) 0.0217(11) 0.0018(9) 0.0051(9) -0.0016(10)
C71 0.0258(11) 0.0137(11) 0.0207(11) 0.0028(8) 0.0000(9) 0.0010(9)
C72 0.0295(12) 0.0179(12) 0.0222(11) 0.0019(9) 0.0060(9) 0.0018(10)
C73 0.0333(13) 0.0168(11) 0.0200(11) -0.0014(9) 0.0001(9) 0.0022(10)
C74 0.0287(12) 0.0136(11) 0.0239(11) 0.0022(9) -0.0021(9) 0.0016(9)
C75 0.0287(12) 0.0193(12) 0.0269(12) 0.0005(9) 0.0042(9) 0.0043(10)
C76 0.0324(12) 0.0193(12) 0.0203(11) -0.0024(9) 0.0007(9) 0.0003(10)
C80 0.0276(12) 0.0170(12) 0.0269(12) 0.0006(9) -0.0020(9) 0.0023(10)
C81 0.0148(10) 0.0199(12) 0.0217(11) -0.0014(9) -0.0009(8) -0.0022(9)
C82 0.0197(11) 0.0228(12) 0.0219(11) 0.0011(9) -0.0004(8) -0.0001(9)
C83 0.0230(11) 0.0225(12) 0.0224(11) -0.0041(9) -0.0001(9) 0.0009(10)
N84 0.0212(9) 0.0182(10) 0.0227(10) 0.0003(7) -0.0010(7) 0.0003(8)
C85 0.0246(11) 0.0236(12) 0.0207(11) 0.0002(9) -0.0008(9) -0.0003(10)
C86 0.0253(11) 0.0223(12) 0.0224(11) -0.0038(9) 0.0001(9) 0.0000(10)
C91 0.0130(10) 0.0213(12) 0.0232(11) -0.0011(9) 0.0002(8) -0.0020(9)
C92 0.0204(11) 0.0226(12) 0.0214(11) -0.0035(9) 0.0007(8) -0.0035(9)
C93 0.0235(11) 0.0223(12) 0.0201(11) -0.0003(9) 0.0006(9) -0.0025(9)
N94 0.0213(9) 0.0190(10) 0.0239(10) -0.0006(8) 0.0006(7) -0.0017(8)
C95 0.0226(11) 0.0213(12) 0.0225(11) -0.0035(9) 0.0022(9) -0.0023(9)
C96 0.0217(11) 0.0236(12) 0.0206(11) -0.0005(9) 0.0007(8) -0.0010(9)
P1 0.0432(4) 0.0269(4) 0.0184(3) -0.0009(2) 0.0057(3) -0.0038(3)
F11 0.0397(9) 0.0796(14) 0.0791(13) 0.0556(11) 0.0109(8) 0.0076(9)
F12 0.0515(10) 0.0933(16) 0.0646(12) -0.0536(11) -0.0234(9) 0.0249(10)
F13 0.0500(9) 0.0397(9) 0.0367(8) 0.0041(7) 0.0166(7) 0.0009(7)
F14 0.148(2) 0.0522(12) 0.0867(15) 0.0402(11) 0.0892(15) 0.0543(13)
F15 0.0753(14) 0.138(2) 0.0751(14) -0.0730(15) 0.0350(11) -0.0621(14)
F16 0.0460(9) 0.0429(9) 0.0300(8) 0.0016(7) 0.0101(6) 0.0003(7)
P2 0.0354(4) 0.0281(4) 0.0563(5) 0.0040(3) 0.0175(3) 0.0043(3)
F21 0.0409(9) 0.0331(9) 0.0760(12) -0.0010(8) 0.0136(8) 0.0077(7)
F22 0.0393(9) 0.0435(10) 0.0716(12) -0.0051(8) 0.0073(8) -0.0007(8)
F23 0.0733(13) 0.0541(12) 0.0582(11) 0.0088(9) 0.0271(9) 0.0173(9)
F24 0.0487(10) 0.0396(10) 0.0736(12) 0.0084(8) 0.0242(8) 0.0158(8)
F25 0.0465(10) 0.0345(9) 0.0891(14) -0.0045(9) 0.0328(9) -0.0064(8)
F26 0.0517(10) 0.0424(10) 0.0546(10) 0.0050(8) 0.0153(8) -0.0046(8)
N1 0.0675(17) 0.0584(18) 0.0334(13) -0.0132(13) 0.0081(12) 0.0001(14)
C1 0.0514(17) 0.0442(17) 0.0253(13) -0.0004(13) 0.0036(12) -0.0106(14)
C2 0.071(2) 0.0379(17) 0.0445(17) -0.0100(14) 0.0077(15) -0.0051(15)
N2 0.0655(18) 0.0577(18) 0.0454(15) 0.0008(13) 0.0136(13) -0.0111(15)
C3 0.0559(19) 0.0496(19) 0.0366(16) -0.0001(13) 0.0034(14) -0.0070(16)
C4 0.054(2) 0.076(3) 0.058(2) -0.0035(18) 0.0061(15) -0.0150(18)
N3 0.0475(15) 0.0551(17) 0.0389(14) -0.0013(12) -0.0018(11) 0.0043(13)
C5 0.0462(16) 0.0302(14) 0.0266(13) -0.0005(11) -0.0031(11) -0.0024(12)
C6 0.0500(17) 0.0324(15) 0.0453(17) -0.0065(12) 0.0042(13) 0.0005(13)
N4 0.092(3) 0.084(3) 0.077(2) -0.0001(19) 0.026(2) -0.013(2)
C7 0.091(3) 0.052(2) 0.0402(18) 0.0013(15) 0.0076(18) 0.001(2)
C8 0.082(3) 0.058(2) 0.065(2) 0.0078(18) -0.0096(19) -0.003(2)
N5 0.075(2) 0.092(3) 0.085(2) -0.047(2) 0.0070(18) -0.008(2)
C9 0.068(2) 0.058(2) 0.0444(18) -0.0185(16) 0.0070(16) -0.0117(19)
C10 0.086(3) 0.063(2) 0.0444(19) -0.0075(16) -0.0053(17) 0.016(2)
O1W 0.0303(9) 0.0419(11) 0.0252(9) -0.0096(7) 0.0023(7) -0.0030(8)

loop_
_atom_type_symbol
_atom_type_description
_atom_type_scat_dispersion_real
_atom_type_scat_dispersion_imag
_atom_type_scat_source
C C 0.0033 0.0016 'International Tables Vol C Tables 4.2.6.8 and 6.1.1.4'
H H 0.0000 0.0000 'International Tables Vol C Tables 4.2.6.8 and 6.1.1.4'
O O 0.0106 0.0060 'International Tables Vol C Tables 4.2.6.8 and 6.1.1.4'
N N 0.0061 0.0033 'International Tables Vol C Tables 4.2.6.8 and 6.1.1.4'
F F 0.0171 0.0103 'International Tables Vol C Tables 4.2.6.8 and 6.1.1.4'
P P 0.1023 0.0942 'International Tables Vol C Tables 4.2.6.8 and 6.1.1.4'

loop_
_geom_angle_atom_site_label_1
_geom_angle_atom_site_label_2
_geom_angle_atom_site_label_3
_geom_angle
_geom_angle_site_symmetry_1
_geom_angle_site_symmetry_3
_geom_angle_publ_flag
O11 C11 C16 114.9(2) . . ?
O11 C11 C12 123.9(2) . . ?
C16 C11 C12 121.2(2) . . ?
C11 C12 C13 118.6(2) . . ?
C11 C12 H12 120.7 . . ?
C13 C12 H12 120.7 . . ?
O31 C13 C14 123.9(2) . . ?
O31 C13 C12 114.7(2) . . ?
C14 C13 C12 121.4(2) . . ?
C13 C14 C15 118.3(2) . . ?
C13 C14 H14 120.8 . . ?
C15 C14 H14 120.8 . . ?
O51 C15 C16 114.9(2) . . ?
O51 C15 C14 123.5(2) . . ?
C16 C15 C14 121.6(2) . . ?
C15 C16 C11 118.9(2) . . ?
C15 C16 H16 120.5 . . ?
C11 C16 H16 120.5 . . ?
O15 C21 C22 116.05(19) . . ?
O15 C21 C26 122.63(19) . . ?
C22 C21 C26 121.3(2) . . ?
C21 C22 C23 119.1(2) . . ?
C21 C22 H22 120.4 . . ?
C23 C22 H22 120.4 . . ?
O35 C23 C24 124.2(2) . . ?
O35 C23 C22 114.98(19) . . ?
C24 C23 C22 120.9(2) . . ?
C23 C24 C25 119.0(2) . . ?
C23 C24 H24 120.5 . . ?
C25 C24 H24 120.5 . . ?
O55 C25 C26 123.6(2) . . ?
O55 C25 C24 114.8(2) . . ?
C26 C25 C24 121.5(2) . . ?
C25 C26 C21 118.1(2) . . ?
C25 C26 H26 120.9 . . ?
C21 C26 H26 120.9 . . ?
C11 O11 C31 117.55(19) . . ?
O11 C31 C32 108.6(2) . . ?
O11 C31 H31A 110.0 . . ?
C32 C31 H31A 110.0 . . ?
O11 C31 H31B 110.0 . . ?
C32 C31 H31B 110.0 . . ?
H31A C31 H31B 108.4 . . ?
O12 C32 C31 109.8(2) . . ?
O12 C32 H32A 109.7 . . ?
C31 C32 H32A 109.7 . . ?
O12 C32 H32B 109.7 . . ?
C31 C32 H32B 109.7 . . ?
H32A C32 H32B 108.2 . . ?
C33 O12 C32 110.82(19) . . ?
O12 C33 C34 110.1(2) . . ?
O12 C33 H33A 109.6 . . ?
C34 C33 H33A 109.6 . . ?
O12 C33 H33B 109.6 . . ?
C34 C33 H33B 109.6 . . ?
H33A C33 H33B 108.2 . . ?
O13 C34 C33 110.2(2) . . ?
O13 C34 H34A 109.6 . . ?
C33 C34 H34A 109.6 . . ?
O13 C34 H34B 109.6 . . ?
C33 C34 H34B 109.6 . . ?
H34A C34 H34B 108.1 . . ?
C35 O13 C34 110.77(18) . . ?
O13 C35 C36 110.6(2) . . ?
O13 C35 H35A 109.5 . . ?
C36 C35 H35A 109.5 . . ?
O13 C35 H35B 109.5 . . ?
C36 C35 H35B 109.5 . . ?
H35A C35 H35B 108.1 . . ?
O14 C36 C35 109.3(2) . . ?
O14 C36 H36A 109.8 . . ?
C35 C36 H36A 109.8 . . ?
O14 C36 H36B 109.8 . . ?
C35 C36 H36B 109.8 . . ?
H36A C36 H36B 108.3 . . ?
C36 O14 C37 112.13(18) . . ?
O14 C37 C38 108.26(19) . . ?
O14 C37 H37A 110.0 . . ?
C38 C37 H37A 110.0 . . ?
O14 C37 H37B 110.0 . . ?
C38 C37 H37B 110.0 . . ?
H37A C37 H37B 108.4 . . ?
O15 C38 C37 108.38(18) . . ?
O15 C38 H38A 110.0 . . ?
C37 C38 H38A 110.0 . . ?
O15 C38 H38B 110.0 . . ?
C37 C38 H38B 110.0 . . ?
H38A C38 H38B 108.4 . . ?
C21 O15 C38 116.69(17) . . ?
C13 O31 C41 117.24(19) . . ?
O31 C41 C42 108.0(2) . . ?
O31 C41 H41A 110.1 . . ?
C42 C41 H41A 110.1 . . ?
O31 C41 H41B 110.1 . . ?
C42 C41 H41B 110.1 . . ?
H41A C41 H41B 108.4 . . ?
O32 C42 C41 108.67(19) . . ?
O32 C42 H42A 110.0 . . ?
C41 C42 H42A 110.0 . . ?
O32 C42 H42B 110.0 . . ?
C41 C42 H42B 110.0 . . ?
H42A C42 H42B 108.3 . . ?
C43 O32 C42 112.91(18) . . ?
O32 C43 C44 107.63(19) . . ?
O32 C43 H43A 110.2 . . ?
C44 C43 H43A 110.2 . . ?
O32 C43 H43B 110.2 . . ?
C44 C43 H43B 110.2 . . ?
H43A C43 H43B 108.5 . . ?
O33 C44 C43 109.0(2) . . ?
O33 C44 H44A 109.9 . . ?
C43 C44 H44A 109.9 . . ?
O33 C44 H44B 109.9 . . ?
C43 C44 H44B 109.9 . . ?
H44A C44 H44B 108.3 . . ?
C44 O33 C45 112.27(19) . . ?
O33 C45 C46 109.1(2) . . ?
O33 C45 H45A 109.9 . . ?
C46 C45 H45A 109.9 . . ?
O33 C45 H45B 109.9 . . ?
C46 C45 H45B 109.9 . . ?
H45A C45 H45B 108.3 . . ?
O34 C46 C45 109.68(19) . . ?
O34 C46 H46A 109.7 . . ?
C45 C46 H46A 109.7 . . ?
O34 C46 H46B 109.7 . . ?
C45 C46 H46B 109.7 . . ?
H46A C46 H46B 108.2 . . ?
C47 O34 C46 110.03(17) . . ?
O34 C47 C48 112.19(19) . . ?
O34 C47 H47A 109.2 . . ?
C48 C47 H47A 109.2 . . ?
O34 C47 H47B 109.2 . . ?
C48 C47 H47B 109.2 . . ?
H47A C47 H47B 107.9 . . ?
O35 C48 C47 108.6(2) . . ?
O35 C48 H48A 110.0 . . ?
C47 C48 H48A 110.0 . . ?
O35 C48 H48B 110.0 . . ?
C47 C48 H48B 110.0 . . ?
H48A C48 H48B 108.3 . . ?
C23 O35 C48 117.74(17) . . ?
C15 O51 C51 117.6(2) . . ?
O51 C51 C52 107.7(2) . . ?
O51 C51 H51A 110.2 . . ?
C52 C51 H51A 110.2 . . ?
O51 C51 H51B 110.2 . . ?
C52 C51 H51B 110.2 . . ?
H51A C51 H51B 108.5 . . ?
O52 C52 C51 109.7(2) . . ?
O52 C52 H52A 109.7 . . ?
C51 C52 H52A 109.7 . . ?
O52 C52 H52B 109.7 . . ?
C51 C52 H52B 109.7 . . ?
H52A C52 H52B 108.2 . . ?
C52 O52 C53 111.7(2) . . ?
O52 C53 C54 108.8(2) . . ?
O52 C53 H53A 109.9 . . ?
C54 C53 H53A 109.9 . . ?
O52 C53 H53B 109.9 . . ?
C54 C53 H53B 109.9 . . ?
H53A C53 H53B 108.3 . . ?
O53 C54 C53 108.5(2) . . ?
O53 C54 H54A 110.0 . . ?
C53 C54 H54A 110.0 . . ?
O53 C54 H54B 110.0 . . ?
C53 C54 H54B 110.0 . . ?
H54A C54 H54B 108.4 . . ?
C54 O53 C55 112.2(2) . . ?
O53 C55 C56 115.5(2) . . ?
O53 C55 H55A 108.4 . . ?
C56 C55 H55A 108.4 . . ?
O53 C55 H55B 108.4 . . ?
C56 C55 H55B 108.4 . . ?
H55A C55 H55B 107.5 . . ?
O54 C56 C55 108.8(2) . . ?
O54 C56 H56A 109.9 . . ?
C55 C56 H56A 109.9 . . ?
O54 C56 H56B 109.9 . . ?
C55 C56 H56B 109.9 . . ?
H56A C56 H56B 108.3 . . ?
C56 O54 C57 113.97(19) . . ?
O54 C57 C58 111.0(2) . . ?
O54 C57 H57A 109.4 . . ?
C58 C57 H57A 109.4 . . ?
O54 C57 H57B 109.4 . . ?
C58 C57 H57B 109.4 . . ?
H57A C57 H57B 108.0 . . ?
O55 C58 C57 111.9(2) . . ?
O55 C58 H58A 109.2 . . ?
C57 C58 H58A 109.2 . . ?
O55 C58 H58B 109.2 . . ?
C57 C58 H58B 109.2 . . ?
H58A C58 H58B 107.9 . . ?
C25 O55 C58 119.03(18) . . ?
N94 C60 C64 108.54(18) . . ?
N94 C60 H60A 110.0 . . ?
C64 C60 H60A 110.0 . . ?
N94 C60 H60B 110.0 . . ?
C64 C60 H60B 110.0 . . ?
H60A C60 H60B 108.4 . . ?
C66 C61 C62 117.8(2) . . ?
C66 C61 C71 120.34(19) . . ?
C62 C61 C71 121.67(19) . . ?
C63 C62 C61 121.0(2) . . ?
C63 C62 H62 119.5 . . ?
C61 C62 H62 119.5 . . ?
C64 C63 C62 120.4(2) . . ?
C64 C63 H63 119.8 . . ?
C62 C63 H63 119.8 . . ?
C63 C64 C65 118.4(2) . . ?
C63 C64 C60 122.0(2) . . ?
C65 C64 C60 119.4(2) . . ?
C66 C65 C64 121.2(2) . . ?
C66 C65 H65 119.4 . . ?
C64 C65 H65 119.4 . . ?
C65 C66 C61 121.0(2) . . ?
C65 C66 H66 119.5 . . ?
C61 C66 H66 119.5 . . ?
C76 C71 C72 117.5(2) . . ?
C76 C71 C61 122.43(19) . . ?
C72 C71 C61 119.96(19) . . ?
C73 C72 C71 121.2(2) . . ?
C73 C72 H72 119.4 . . ?
C71 C72 H72 119.4 . . ?
C74 C73 C72 120.8(2) . . ?
C74 C73 H73 119.6 . . ?
C72 C73 H73 119.6 . . ?
C73 C74 C75 118.7(2) . . ?
C73 C74 C80 119.8(2) . . ?
C75 C74 C80 121.4(2) . . ?
C76 C75 C74 120.3(2) . . ?
C76 C75 H75 119.8 . . ?
C74 C75 H75 119.8 . . ?
C75 C76 C71 121.4(2) . . ?
C75 C76 H76 119.3 . . ?
C71 C76 H76 119.3 . . ?
N84 C80 C74 109.97(17) . . ?
N84 C80 H80A 109.7 . . ?
C74 C80 H80A 109.7 . . ?
N84 C80 H80B 109.7 . . ?
C74 C80 H80B 109.7 . . ?
H80A C80 H80B 108.2 . . ?
C86 C81 C82 117.2(2) . . ?
C86 C81 C91 122.7(2) . 3_666 ?
C82 C81 C91 120.09(19) . 3_666 ?
C83 C82 C81 119.8(2) . . ?
C83 C82 H82 120.1 . . ?
C81 C82 H82 120.1 . . ?
N84 C83 C82 121.6(2) . . ?
N84 C83 H83 119.2 . . ?
C82 C83 H83 119.2 . . ?
C83 N84 C85 119.96(19) . . ?
C83 N84 C80 118.95(18) . . ?
C85 N84 C80 121.04(18) . . ?
N84 C85 C86 120.6(2) . . ?
N84 C85 H85 119.7 . . ?
C86 C85 H85 119.7 . . ?
C85 C86 C81 120.8(2) . . ?
C85 C86 H86 119.6 . . ?
C81 C86 H86 119.6 . . ?
C96 C91 C92 117.1(2) . . ?
C96 C91 C81 121.75(19) . 3_666 ?
C92 C91 C81 121.1(2) . 3_666 ?
C93 C92 C91 120.3(2) . . ?
C93 C92 H92 119.8 . . ?
C91 C92 H92 119.8 . . ?
N94 C93 C92 120.7(2) . . ?
N94 C93 H93 119.6 . . ?
C92 C93 H93 119.6 . . ?
C95 N94 C93 120.53(19) . . ?
C95 N94 C60 120.97(19) . . ?
C93 N94 C60 118.38(18) . . ?
N94 C95 C96 120.5(2) . . ?
N94 C95 H95 119.8 . . ?
C96 C95 H95 119.8 . . ?
C95 C96 C91 120.8(2) . . ?
C95 C96 H96 119.6 . . ?
C91 C96 H96 119.6 . . ?
F15 P1 F11 89.74(15) . . ?
F15 P1 F12 179.73(16) . . ?
F11 P1 F12 90.53(13) . . ?
F15 P1 F14 89.69(16) . . ?
F11 P1 F14 179.24(14) . . ?
F12 P1 F14 90.05(14) . . ?
F15 P1 F16 90.06(10) . . ?
F11 P1 F16 90.73(9) . . ?
F12 P1 F16 89.95(10) . . ?
F14 P1 F16 89.76(10) . . ?
F15 P1 F13 90.84(10) . . ?
F11 P1 F13 89.45(9) . . ?
F12 P1 F13 89.15(10) . . ?
F14 P1 F13 90.07(9) . . ?
F16 P1 F13 179.08(9) . . ?
F23 P2 F22 90.87(11) . . ?
F23 P2 F21 90.80(10) . . ?
F22 P2 F21 90.58(9) . . ?
F23 P2 F25 89.81(11) . . ?
F22 P2 F25 178.73(10) . . ?
F21 P2 F25 90.48(9) . . ?
F23 P2 F26 178.69(10) . . ?
F22 P2 F26 90.03(10) . . ?
F21 P2 F26 90.14(10) . . ?
F25 P2 F26 89.27(10) . . ?
F23 P2 F24 89.99(10) . . ?
F22 P2 F24 89.20(10) . . ?
F21 P2 F24 179.19(11) . . ?
F25 P2 F24 89.73(10) . . ?
F26 P2 F24 89.08(10) . . ?
N1 C1 C2 178.7(3) . . ?
C1 C2 H2A 109.5 . . ?
C1 C2 H2B 109.5 . . ?
H2A C2 H2B 109.5 . . ?
C1 C2 H2C 109.5 . . ?
H2A C2 H2C 109.5 . . ?
H2B C2 H2C 109.5 . . ?
N2 C3 C4 178.7(4) . . ?
C3 C4 H4A 109.5 . . ?
C3 C4 H4B 109.5 . . ?
H4A C4 H4B 109.5 . . ?
C3 C4 H4C 109.5 . . ?
H4A C4 H4C 109.5 . . ?
H4B C4 H4C 109.5 . . ?
N3 C5 C6 178.7(3) . . ?
C5 C6 H6A 109.5 . . ?
C5 C6 H6B 109.5 . . ?
H6A C6 H6B 109.5 . . ?
C5 C6 H6C 109.5 . . ?
H6A C6 H6C 109.5 . . ?
H6B C6 H6C 109.5 . . ?
N4 C7 C8 178.7(5) . . ?
C7 C8 H8A 109.5 . . ?
C7 C8 H8B 109.5 . . ?
H8A C8 H8B 109.5 . . ?
C7 C8 H8C 109.5 . . ?
H8A C8 H8C 109.5 . . ?
H8B C8 H8C 109.5 . . ?
N5 C9 C10 178.2(4) . . ?
C9 C10 H10A 109.5 . . ?
C9 C10 H10B 109.5 . . ?
H10A C10 H10B 109.5 . . ?
C9 C10 H10C 109.5 . . ?
H10A C10 H10C 109.5 . . ?
H10B C10 H10C 109.5 . . ?
H1A O1W H1B 99.4 . . ?

loop_
_geom_bond_atom_site_label_1
_geom_bond_atom_site_label_2
_geom_bond_distance
_geom_bond_site_symmetry_2
_geom_bond_publ_flag
C11 O11 1.369(3) . ?
C11 C16 1.384(4) . ?
C11 C12 1.388(3) . ?
C12 C13 1.391(4) . ?
C12 H12 0.9300 . ?
C13 O31 1.368(3) . ?
C13 C14 1.382(4) . ?
C14 C15 1.395(3) . ?
C14 H14 0.9300 . ?
C15 O51 1.366(3) . ?
C15 C16 1.375(4) . ?
C16 H16 0.9300 . ?
C21 O15 1.364(3) . ?
C21 C22 1.385(3) . ?
C21 C26 1.395(3) . ?
C22 C23 1.390(3) . ?
C22 H22 0.9300 . ?
C23 O35 1.368(3) . ?
C23 C24 1.380(3) . ?
C24 C25 1.392(3) . ?
C24 H24 0.9300 . ?
C25 O55 1.363(3) . ?
C25 C26 1.386(3) . ?
C26 H26 0.9300 . ?
O11 C31 1.423(3) . ?
C31 C32 1.497(4) . ?
C31 H31A 0.9700 . ?
C31 H31B 0.9700 . ?
C32 O12 1.431(3) . ?
C32 H32A 0.9700 . ?
C32 H32B 0.9700 . ?
O12 C33 1.422(3) . ?
C33 C34 1.497(4) . ?
C33 H33A 0.9700 . ?
C33 H33B 0.9700 . ?
C34 O13 1.421(3) . ?
C34 H34A 0.9700 . ?
C34 H34B 0.9700 . ?
O13 C35 1.413(3) . ?
C35 C36 1.489(4) . ?
C35 H35A 0.9700 . ?
C35 H35B 0.9700 . ?
C36 O14 1.420(3) . ?
C36 H36A 0.9700 . ?
C36 H36B 0.9700 . ?
O14 C37 1.422(3) . ?
C37 C38 1.488(3) . ?
C37 H37A 0.9700 . ?
C37 H37B 0.9700 . ?
C38 O15 1.438(3) . ?
C38 H38A 0.9700 . ?
C38 H38B 0.9700 . ?
O31 C41 1.427(3) . ?
C41 C42 1.493(3) . ?
C41 H41A 0.9700 . ?
C41 H41B 0.9700 . ?
C42 O32 1.424(3) . ?
C42 H42A 0.9700 . ?
C42 H42B 0.9700 . ?
O32 C43 1.423(3) . ?
C43 C44 1.495(4) . ?
C43 H43A 0.9700 . ?
C43 H43B 0.9700 . ?
C44 O33 1.412(3) . ?
C44 H44A 0.9700 . ?
C44 H44B 0.9700 . ?
O33 C45 1.425(3) . ?
C45 C46 1.496(3) . ?
C45 H45A 0.9700 . ?
C45 H45B 0.9700 . ?
C46 O34 1.427(3) . ?
C46 H46A 0.9700 . ?
C46 H46B 0.9700 . ?
O34 C47 1.427(3) . ?
C47 C48 1.492(3) . ?
C47 H47A 0.9700 . ?
C47 H47B 0.9700 . ?
C48 O35 1.438(3) . ?
C48 H48A 0.9700 . ?
C48 H48B 0.9700 . ?
O51 C51 1.428(3) . ?
C51 C52 1.505(4) . ?
C51 H51A 0.9700 . ?
C51 H51B 0.9700 . ?
C52 O52 1.410(4) . ?
C52 H52A 0.9700 . ?
C52 H52B 0.9700 . ?
O52 C53 1.441(3) . ?
C53 C54 1.514(4) . ?
C53 H53A 0.9700 . ?
C53 H53B 0.9700 . ?
C54 O53 1.398(3) . ?
C54 H54A 0.9700 . ?
C54 H54B 0.9700 . ?
O53 C55 1.441(3) . ?
C55 C56 1.484(4) . ?
C55 H55A 0.9700 . ?
C55 H55B 0.9700 . ?
C56 O54 1.390(3) . ?
C56 H56A 0.9700 . ?
C56 H56B 0.9700 . ?
O54 C57 1.453(3) . ?
C57 C58 1.472(4) . ?
C57 H57A 0.9700 . ?
C57 H57B 0.9700 . ?
C58 O55 1.436(3) . ?
C58 H58A 0.9700 . ?
C58 H58B 0.9700 . ?
C60 N94 1.493(3) . ?
C60 C64 1.507(3) . ?
C60 H60A 0.9700 . ?
C60 H60B 0.9700 . ?
C61 C66 1.391(3) . ?
C61 C62 1.397(3) . ?
C61 C71 1.482(3) . ?
C62 C63 1.396(3) . ?
C62 H62 0.9300 . ?
C63 C64 1.388(3) . ?
C63 H63 0.9300 . ?
C64 C65 1.390(3) . ?
C65 C66 1.383(3) . ?
C65 H65 0.9300 . ?
C66 H66 0.9300 . ?
C71 C76 1.398(3) . ?
C71 C72 1.400(3) . ?
C72 C73 1.386(3) . ?
C72 H72 0.9300 . ?
C73 C74 1.385(3) . ?
C73 H73 0.9300 . ?
C74 C75 1.401(3) . ?
C74 C80 1.505(3) . ?
C75 C76 1.384(3) . ?
C75 H75 0.9300 . ?
C76 H76 0.9300 . ?
C80 N84 1.495(3) . ?
C80 H80A 0.9700 . ?
C80 H80B 0.9700 . ?
C81 C86 1.390(3) . ?
C81 C82 1.399(3) . ?
C81 C91 1.487(3) 3_666 ?
C82 C83 1.371(3) . ?
C82 H82 0.9300 . ?
C83 N84 1.342(3) . ?
C83 H83 0.9300 . ?
N84 C85 1.347(3) . ?
C85 C86 1.373(3) . ?
C85 H85 0.9300 . ?
C86 H86 0.9300 . ?
C91 C96 1.389(3) . ?
C91 C92 1.401(3) . ?
C91 C81 1.487(3) 3_666 ?
C92 C93 1.363(3) . ?
C92 H92 0.9300 . ?
C93 N94 1.354(3) . ?
C93 H93 0.9300 . ?
N94 C95 1.338(3) . ?
C95 C96 1.372(3) . ?
C95 H95 0.9300 . ?
C96 H96 0.9300 . ?
P1 F15 1.5688(19) . ?
P1 F11 1.5694(17) . ?
P1 F12 1.5707(17) . ?
P1 F14 1.5719(19) . ?
P1 F16 1.5962(16) . ?
P1 F13 1.6046(16) . ?
P2 F23 1.586(2) . ?
P2 F22 1.5894(18) . ?
P2 F21 1.5901(17) . ?
P2 F25 1.5937(18) . ?
P2 F26 1.5973(18) . ?
P2 F24 1.6051(17) . ?
N1 C1 1.132(4) . ?
C1 C2 1.451(4) . ?
C2 H2A 0.9600 . ?
C2 H2B 0.9600 . ?
C2 H2C 0.9600 . ?
N2 C3 1.139(4) . ?
C3 C4 1.464(4) . ?
C4 H4A 0.9600 . ?
C4 H4B 0.9600 . ?
C4 H4C 0.9600 . ?
N3 C5 1.145(3) . ?
C5 C6 1.437(4) . ?
C6 H6A 0.9600 . ?
C6 H6B 0.9600 . ?
C6 H6C 0.9600 . ?
N4 C7 1.145(5) . ?
C7 C8 1.462(6) . ?
C8 H8A 0.9600 . ?
C8 H8B 0.9600 . ?
C8 H8C 0.9600 . ?
N5 C9 1.157(5) . ?
C9 C10 1.435(5) . ?
C10 H10A 0.9600 . ?
C10 H10B 0.9600 . ?
C10 H10C 0.9600 . ?
O1W H1A 0.9446 . ?
O1W H1B 0.9181 . ?

loop_
_platon_squeeze_void_nr
_platon_squeeze_void_average_x
_platon_squeeze_void_average_y
_platon_squeeze_void_average_z
_platon_squeeze_void_volume
_platon_squeeze_void_count_electrons
_platon_squeeze_void_content
1 1.000 -0.069 0.250 617 80 ' '
2 1.000 -0.026 0.750 617 80 ' '
3 0.437 0.097 0.236 7 0 ' '
4 0.437 0.403 0.736 7 0 ' '
5 0.563 0.597 0.264 7 0 ' '
6 0.563 0.903 0.764 7 0 ' '
